data_8103103
loop_
_publ_author_name
'Dai-Zhi Kuang'
'Yong-Lan Feng'
'Jin-Sheng Xu'
'Zhi-Jian Zhang'

_publ_section_title
;
 Crystal structure of diaqua(hydrogen
 5-isonicotinamidoisophthalato)-(\m2-5-isonicotinamidoisophthalato-k2O1,O3)-
 praseodymium(III) monohydrate, Pr(H2O)2(C14H9N2O5)(C14H8O5N2) &#x00B7;
 H2O
;
_journal_issue 1
_journal_name_full 'Zeitschrift f\"ur Kristallographie - New Crystal Structures'
_journal_page_first 77
_journal_volume 226
_journal_year 2011
_chemical_formula_sum 'C28 H23 N4 O13 Pr'
_chemical_formula_weight 764.41
_chemical_name_systematic
; 
diaqua(hydrogen 5-isonicotinamidoisophthalato)
(\m~2~-5-isonicotinamidoisophthalato-\k^2^O^1^,O^3^)
Praseodymium(III)]monohydrate],
[Pr(C~14~H~9~O~5~N~2~)(C~14~H~8~O~5~N~2~)(H~2~O)~2~].H~2~O
;
_space_group_IT_number 2
_symmetry_cell_setting triclinic
_symmetry_space_group_name_Hall '-P 1'
_symmetry_space_group_name_H-M 'P -1'
_atom_sites_solution_hydrogens geom
_atom_sites_solution_primary direct
_atom_sites_solution_secondary difmap
_audit_creation_method SHELXL-97
_cell_angle_alpha 81.4530(10)
_cell_angle_beta 78.763(2)
_cell_angle_gamma 64.1770(10)
_cell_formula_units_Z 2
_cell_length_a 9.6645(8)
_cell_length_b 10.6237(8)
_cell_length_c 15.8602(12)
_cell_measurement_temperature 293(2)
_cell_volume 1433.95(19)
_computing_structure_refinement 'SHELXL-97 (Sheldrick, 1997)'
_computing_structure_solution 'SHELXS-97 (Sheldrick, 1990)'
_diffrn_ambient_temperature 293(2)
_diffrn_measured_fraction_theta_full 0.982
_diffrn_measured_fraction_theta_max 0.982
_diffrn_radiation_monochromator graphite
_diffrn_radiation_source 'fine-focus sealed tube'
_diffrn_radiation_type MoK\a
_diffrn_radiation_wavelength 0.71073
_diffrn_reflns_av_R_equivalents 0.0714
_diffrn_reflns_av_sigmaI/netI 0.0529
_diffrn_reflns_limit_h_max 11
_diffrn_reflns_limit_h_min -11
_diffrn_reflns_limit_k_max 12
_diffrn_reflns_limit_k_min -10
_diffrn_reflns_limit_l_max 18
_diffrn_reflns_limit_l_min -16
_diffrn_reflns_number 7189
_diffrn_reflns_theta_full 25.02
_diffrn_reflns_theta_max 25.02
_diffrn_reflns_theta_min 2.14
_exptl_absorpt_coefficient_mu 1.777
_exptl_absorpt_correction_T_max 0.8424
_exptl_absorpt_correction_T_min 0.7177
_exptl_absorpt_correction_type multi-scan
_exptl_absorpt_process_details Sadabs
_exptl_crystal_colour green
_exptl_crystal_density_diffrn 1.770
_exptl_crystal_density_method 'not measured'
_exptl_crystal_description block
_exptl_crystal_F_000 764
_exptl_crystal_size_max 0.20
_exptl_crystal_size_mid 0.14
_exptl_crystal_size_min 0.10
_refine_diff_density_max 1.305
_refine_diff_density_min -1.239
_refine_diff_density_rms 0.121
_refine_ls_extinction_method none
_refine_ls_goodness_of_fit_ref 1.020
_refine_ls_hydrogen_treatment constr
_refine_ls_matrix_type full
_refine_ls_number_parameters 416
_refine_ls_number_reflns 4972
_refine_ls_number_restraints 0
_refine_ls_restrained_S_all 1.020
_refine_ls_R_factor_all 0.0352
_refine_ls_R_factor_gt 0.0336
_refine_ls_shift/su_max 0.002
_refine_ls_shift/su_mean 0.000
_refine_ls_structure_factor_coef Fsqd
_refine_ls_weighting_details 'calc w=1/[\s^2^(Fo^2^)+(0.0589P)^2^+0.1957P] where P=(Fo^2^+2Fc^2^)/3'
_refine_ls_weighting_scheme calc
_refine_ls_wR_factor_gt 0.0871
_refine_ls_wR_factor_ref 0.0884
_reflns_number_gt 4671
_reflns_number_total 4972
_reflns_threshold_expression >2sigma(I)
_cod_data_source_file 1267-3300.cff
_cod_data_source_block 1
_cod_depositor_comments
;
The following automatic conversions were performed:

'_symmetry_cell_setting' value 'Triclinic' changed to 'triclinic'
according to /home/saulius/struct/CIF-dictionaries/cif_core.dic
dictionary named 'cif_core.dic' version 2.4.1 from 2010-06-29.

Automatic conversion script
Id: cif_fix_values 1715 2011-07-08 13:25:40Z adriana 
;
_cod_original_sg_symbol_H-M 'P-1   '
_cod_database_code 8103103

loop_
_symmetry_equiv_pos_as_xyz
'x, y, z'
'-x, -y, -z'

loop_
_atom_site_label
_atom_site_type_symbol
_atom_site_fract_x
_atom_site_fract_y
_atom_site_fract_z
_atom_site_U_iso_or_equiv
_atom_site_adp_type
_atom_site_occupancy
_atom_site_symmetry_multiplicity
_atom_site_calc_flag
_atom_site_refinement_flags
Pr1 Pr 0.731674(19) 0.960888(17) 0.503373(11) 0.01851(9) Uani 1 1 d .
C1 C 0.5111(4) 1.0992(4) 0.3252(2) 0.0233(7) Uani 1 1 d .
C2 C 0.5318(4) 1.1619(4) 0.2339(2) 0.0242(8) Uani 1 1 d .
C3 C 0.4387(5) 1.1701(4) 0.1752(2) 0.0269(8) Uani 1 1 d .
H23 H 0.3666 1.1315 0.1904 0.032 Uiso 1 1 calc R
C4 C 0.4533(5) 1.2361(4) 0.0935(2) 0.0281(8) Uani 1 1 d .
C5 C 0.5502(5) 1.3045(4) 0.0742(3) 0.0332(9) Uani 1 1 d .
H21 H 0.5528 1.3563 0.0216 0.040 Uiso 1 1 calc R
C6 C 0.6428(5) 1.2960(4) 0.1325(2) 0.0305(9) Uani 1 1 d .
C7 C 0.6388(5) 1.2194(4) 0.2109(2) 0.0280(8) Uani 1 1 d .
H18 H 0.7081 1.2067 0.2481 0.034 Uiso 1 1 calc R
C8 C 0.3251(5) 1.1434(5) 0.0155(3) 0.0367(10) Uani 1 1 d .
C9 C 0.2671(5) 1.1588(4) -0.0678(3) 0.0344(9) Uani 1 1 d .
C10 C 0.1639(6) 1.1016(5) -0.0708(3) 0.0459(12) Uani 1 1 d .
H26 H 0.1281 1.0589 -0.0214 0.055 Uiso 1 1 calc R
C11 C 0.1152(7) 1.1094(6) -0.1488(3) 0.0556(14) Uani 1 1 d .
H27 H 0.0449 1.0720 -0.1503 0.067 Uiso 1 1 calc R
C12 C 0.2622(7) 1.2209(6) -0.2177(3) 0.0537(13) Uani 1 1 d .
H28 H 0.2965 1.2617 -0.2686 0.064 Uiso 1 1 calc R
C13 C 0.3176(6) 1.2200(5) -0.1437(3) 0.0471(11) Uani 1 1 d .
H29 H 0.3870 1.2595 -0.1446 0.057 Uiso 1 1 calc R
C14 C 0.7432(5) 1.3752(5) 0.1127(3) 0.0381(10) Uani 1 1 d .
C15 C 1.1065(4) 0.7884(4) 0.5569(2) 0.0195(7) Uani 1 1 d .
C16 C 1.2356(4) 0.6475(3) 0.5727(2) 0.0191(7) Uani 1 1 d .
C17 C 1.3616(4) 0.6389(4) 0.6062(2) 0.0234(7) Uani 1 1 d .
H8 H 1.3652 0.7203 0.6182 0.028 Uiso 1 1 calc R
C18 C 1.4815(4) 0.5109(4) 0.6219(2) 0.0248(8) Uani 1 1 d .
C19 C 1.4818(4) 0.3892(4) 0.6011(2) 0.0249(8) Uani 1 1 d .
H1 H 1.5635 0.3030 0.6114 0.030 Uiso 1 1 calc R
C20 C 1.3581(4) 0.3972(4) 0.5643(2) 0.0212(7) Uani 1 1 d .
C21 C 1.2334(4) 0.5254(4) 0.5520(2) 0.0205(7) Uani 1 1 d .
H5 H 1.1487 0.5298 0.5301 0.025 Uiso 1 1 calc R
C22 C 1.6588(5) 0.4429(5) 0.7282(3) 0.0371(10) Uani 1 1 d .
C23 C 1.7778(5) 0.4766(4) 0.7573(3) 0.0316(9) Uani 1 1 d .
C24 C 1.8540(5) 0.5513(5) 0.7059(3) 0.0412(10) Uani 1 1 d .
H2 H 1.8404 0.5779 0.6485 0.049 Uiso 1 1 calc R
C25 C 1.9504(6) 0.5849(6) 0.7424(3) 0.0471(12) Uani 1 1 d .
H14 H 2.0007 0.6359 0.7082 0.056 Uiso 1 1 calc R
C26 C 1.9051(5) 0.4746(5) 0.8714(3) 0.0390(10) Uani 1 1 d .
H13 H 1.9237 0.4468 0.9280 0.047 Uiso 1 1 calc R
C27 C 1.8058(5) 0.4369(5) 0.8415(3) 0.0369(10) Uani 1 1 d .
H12 H 1.7579 0.3852 0.8774 0.044 Uiso 1 1 calc R
C28 C 1.3641(4) 0.2694(4) 0.5317(2) 0.0248(8) Uani 1 1 d .
N1 N 0.3671(4) 1.2432(4) 0.0285(2) 0.0338(8) Uani 1 1 d .
H2A H 0.4225 1.2573 -0.0216 0.041 Uiso 1 1 d R
N2 N 0.1635(5) 1.1671(5) -0.2205(3) 0.0545(11) Uani 1 1 d .
N3 N 1.6083(4) 0.5116(3) 0.6555(2) 0.0307(7) Uani 1 1 d .
H3A H 1.6554 0.5602 0.6263 0.037 Uiso 1 1 calc R
N4 N 1.9758(4) 0.5487(4) 0.8236(2) 0.0421(9) Uani 1 1 d .
O1 O 0.3837(3) 1.0937(3) 0.35243(17) 0.0344(6) Uani 1 1 d .
O2 O 0.6200(3) 1.0636(3) 0.36805(16) 0.0323(6) Uani 1 1 d .
O3 O 0.8520(5) 1.3287(5) 0.1604(3) 0.0732(13) Uani 1 1 d .
H3 H 0.8930 1.3834 0.1547 0.110 Uiso 1 1 calc R
O4 O 0.7212(4) 1.4717(4) 0.0589(2) 0.0511(9) Uani 1 1 d .
O5 O 0.3354(5) 1.0418(4) 0.0661(2) 0.0562(10) Uani 1 1 d .
O6 O 0.9821(3) 0.7910(3) 0.54282(17) 0.0282(6) Uani 1 1 d .
O7 O 1.1293(3) 0.8946(3) 0.56109(17) 0.0279(6) Uani 1 1 d .
O8 O 1.4779(3) 0.1546(3) 0.53969(18) 0.0358(7) Uani 1 1 d .
O9 O 1.2552(4) 0.2827(3) 0.4946(3) 0.0560(10) Uani 1 1 d .
O10 O 1.6087(5) 0.3623(5) 0.7707(3) 0.0720(13) Uani 1 1 d .
O1W O 0.9236(4) 0.8370(3) 0.37504(19) 0.0510(9) Uani 1 1 d .
H1WB H 0.8904 0.7774 0.3686 0.061 Uiso 1 1 d R
H1WA H 0.9091 0.8880 0.3281 0.061 Uiso 1 1 d R
O2W O 0.7982(3) 1.0672(3) 0.61539(17) 0.0345(6) Uani 1 1 d .
H2WB H 0.8768 1.0855 0.5974 0.041 Uiso 1 1 d R
H2WA H 0.8080 1.0190 0.6634 0.041 Uiso 1 1 d R
O3W O 0.7920(9) 0.0677(7) 0.7885(3) 0.136(3) Uani 1 1 d .
H3WA H 0.7408 0.1507 0.7684 0.163 Uiso 1 1 d R
H3WB H 0.7467 0.0260 0.8254 0.163 Uiso 1 1 d R

loop_
_atom_site_aniso_label
_atom_site_aniso_U_11
_atom_site_aniso_U_22
_atom_site_aniso_U_33
_atom_site_aniso_U_23
_atom_site_aniso_U_13
_atom_site_aniso_U_12
Pr1 0.01922(13) 0.01506(13) 0.02374(13) 0.00068(8) -0.00771(8) -0.00824(9)
C1 0.029(2) 0.0205(18) 0.0233(17) 0.0009(14) -0.0084(15) -0.0122(15)
C2 0.0269(19) 0.0228(18) 0.0254(18) 0.0004(14) -0.0067(15) -0.0122(15)
C3 0.030(2) 0.031(2) 0.0254(18) 0.0009(15) -0.0082(15) -0.0175(17)
C4 0.034(2) 0.031(2) 0.0276(19) 0.0013(15) -0.0138(16) -0.0177(17)
C5 0.042(2) 0.038(2) 0.028(2) 0.0069(17) -0.0111(17) -0.025(2)
C6 0.037(2) 0.035(2) 0.0291(19) 0.0023(16) -0.0087(16) -0.0238(19)
C7 0.032(2) 0.031(2) 0.0285(19) 0.0005(16) -0.0118(16) -0.0174(17)
C8 0.045(3) 0.043(3) 0.034(2) 0.0039(19) -0.0150(19) -0.028(2)
C9 0.044(2) 0.037(2) 0.029(2) 0.0015(17) -0.0139(17) -0.0208(19)
C10 0.055(3) 0.057(3) 0.040(2) 0.000(2) -0.017(2) -0.034(3)
C11 0.059(3) 0.063(3) 0.058(3) -0.016(3) -0.026(3) -0.026(3)
C12 0.067(4) 0.064(3) 0.030(2) 0.000(2) -0.015(2) -0.025(3)
C13 0.059(3) 0.054(3) 0.038(2) 0.001(2) -0.011(2) -0.032(3)
C14 0.049(3) 0.050(3) 0.033(2) 0.004(2) -0.0112(19) -0.037(2)
C15 0.0218(18) 0.0212(18) 0.0175(16) -0.0019(13) -0.0050(13) -0.0098(14)
C16 0.0190(17) 0.0170(17) 0.0241(17) 0.0005(13) -0.0070(13) -0.0093(14)
C17 0.0262(19) 0.0221(18) 0.0286(18) -0.0014(14) -0.0080(15) -0.0149(15)
C18 0.0230(18) 0.0256(19) 0.0295(18) 0.0014(15) -0.0111(15) -0.0116(15)
C19 0.0228(18) 0.0199(18) 0.0321(19) 0.0012(15) -0.0090(15) -0.0079(15)
C20 0.0206(17) 0.0202(18) 0.0255(17) 0.0006(14) -0.0055(14) -0.0108(14)
C21 0.0184(17) 0.0187(17) 0.0284(18) -0.0013(14) -0.0065(14) -0.0103(14)
C22 0.038(2) 0.038(2) 0.044(2) 0.0051(19) -0.0185(19) -0.022(2)
C23 0.028(2) 0.032(2) 0.040(2) 0.0018(17) -0.0148(17) -0.0141(17)
C24 0.042(3) 0.058(3) 0.035(2) 0.005(2) -0.0134(19) -0.030(2)
C25 0.044(3) 0.070(3) 0.045(3) 0.008(2) -0.015(2) -0.040(3)
C26 0.038(2) 0.050(3) 0.034(2) 0.0018(19) -0.0118(18) -0.022(2)
C27 0.036(2) 0.043(3) 0.040(2) 0.0101(19) -0.0163(18) -0.023(2)
C28 0.0255(19) 0.0187(18) 0.0320(19) -0.0012(14) -0.0025(15) -0.0118(15)
N1 0.046(2) 0.042(2) 0.0260(16) 0.0071(14) -0.0168(15) -0.0291(18)
N2 0.065(3) 0.057(3) 0.040(2) -0.012(2) -0.026(2) -0.013(2)
N3 0.0275(17) 0.0303(18) 0.0424(19) 0.0050(14) -0.0194(15) -0.0161(14)
N4 0.040(2) 0.062(3) 0.040(2) 0.0027(18) -0.0148(16) -0.034(2)
O1 0.0282(15) 0.0444(17) 0.0310(14) 0.0106(12) -0.0079(11) -0.0182(13)
O2 0.0358(16) 0.0431(17) 0.0290(14) 0.0054(12) -0.0170(12) -0.0242(14)
O3 0.086(3) 0.099(3) 0.080(3) 0.047(2) -0.056(2) -0.079(3)
O4 0.071(2) 0.058(2) 0.0463(18) 0.0206(16) -0.0196(17) -0.051(2)
O5 0.095(3) 0.057(2) 0.0447(18) 0.0183(17) -0.0343(19) -0.055(2)
O6 0.0238(14) 0.0204(13) 0.0458(16) -0.0008(11) -0.0168(12) -0.0097(11)
O7 0.0292(14) 0.0174(13) 0.0436(15) 0.0050(11) -0.0156(12) -0.0138(11)
O8 0.0403(17) 0.0203(14) 0.0407(16) -0.0033(12) -0.0111(13) -0.0047(13)
O9 0.048(2) 0.0270(16) 0.108(3) -0.0170(17) -0.040(2) -0.0144(15)
O10 0.086(3) 0.098(3) 0.072(2) 0.042(2) -0.050(2) -0.075(3)
O1W 0.065(2) 0.0451(19) 0.0330(16) -0.0127(14) -0.0129(15) -0.0091(17)
O2W 0.0366(16) 0.0391(16) 0.0354(15) -0.0034(12) -0.0078(12) -0.0215(13)
O3W 0.224(8) 0.150(6) 0.073(3) 0.008(4) -0.005(4) -0.126(6)

loop_
_atom_type_symbol
_atom_type_description
_atom_type_scat_dispersion_real
_atom_type_scat_dispersion_imag
_atom_type_scat_source
C C 0.0033 0.0016 'International Tables Vol C Tables 4.2.6.8 and 6.1.1.4'
H H 0.0000 0.0000 'International Tables Vol C Tables 4.2.6.8 and 6.1.1.4'
N N 0.0061 0.0033 'International Tables Vol C Tables 4.2.6.8 and 6.1.1.4'
O O 0.0106 0.0060 'International Tables Vol C Tables 4.2.6.8 and 6.1.1.4'
Pr Pr -0.2180 2.8214 'International Tables Vol C Tables 4.2.6.8 and 6.1.1.4'

loop_
_geom_angle_atom_site_label_1
_geom_angle_atom_site_label_2
_geom_angle_atom_site_label_3
_geom_angle
_geom_angle_site_symmetry_1
_geom_angle_site_symmetry_3
O6 Pr1 O8 150.22(9) . 1_465
O6 Pr1 O1 86.93(9) . 2_676
O8 Pr1 O1 71.39(9) 1_465 2_676
O6 Pr1 O7 85.18(8) . 2_776
O8 Pr1 O7 96.73(9) 1_465 2_776
O1 Pr1 O7 136.96(9) 2_676 2_776
O6 Pr1 O2 136.56(9) . .
O8 Pr1 O2 72.10(10) 1_465 .
O1 Pr1 O2 131.96(9) 2_676 .
O7 Pr1 O2 77.32(8) 2_776 .
O6 Pr1 O9 71.58(9) . 2_766
O8 Pr1 O9 118.48(10) 1_465 2_766
O1 Pr1 O9 72.85(12) 2_676 2_766
O7 Pr1 O9 141.93(11) 2_776 2_766
O2 Pr1 O9 99.00(10) . 2_766
O6 Pr1 O1W 66.98(10) . .
O8 Pr1 O1W 141.92(10) 1_465 .
O1 Pr1 O1W 140.12(10) 2_676 .
O7 Pr1 O1W 72.75(11) 2_776 .
O2 Pr1 O1W 69.91(10) . .
O9 Pr1 O1W 70.55(12) 2_766 .
O6 Pr1 O2W 72.64(9) . .
O8 Pr1 O2W 80.76(9) 1_465 .
O1 Pr1 O2W 70.25(9) 2_676 .
O7 Pr1 O2W 67.00(9) 2_776 .
O2 Pr1 O2W 131.76(9) . .
O9 Pr1 O2W 129.11(10) 2_766 .
O1W Pr1 O2W 124.26(11) . .
O1 C1 O2 125.6(3) . .
O1 C1 C2 116.8(3) . .
O2 C1 C2 117.4(3) . .
C7 C2 C3 119.8(3) . .
C7 C2 C1 119.2(3) . .
C3 C2 C1 120.9(3) . .
C2 C3 C4 119.8(3) . .
C2 C3 H23 120.1 . .
C4 C3 H23 120.1 . .
C5 C4 C3 119.7(3) . .
C5 C4 N1 117.1(3) . .
C3 C4 N1 123.2(3) . .
C6 C5 C4 120.1(4) . .
C6 C5 H21 119.9 . .
C4 C5 H21 119.9 . .
C5 C6 C7 120.1(4) . .
C5 C6 C14 119.9(4) . .
C7 C6 C14 119.9(3) . .
C2 C7 C6 120.0(3) . .
C2 C7 H18 120.0 . .
C6 C7 H18 120.0 . .
O5 C8 N1 124.1(4) . .
O5 C8 C9 119.6(4) . .
N1 C8 C9 116.2(4) . .
C10 C9 C13 118.1(4) . .
C10 C9 C8 118.2(4) . .
C13 C9 C8 123.6(4) . .
C11 C10 C9 118.7(5) . .
C11 C10 H26 120.7 . .
C9 C10 H26 120.7 . .
N2 C11 C10 123.1(5) . .
N2 C11 H27 118.4 . .
C10 C11 H27 118.4 . .
N2 C12 C13 123.7(5) . .
N2 C12 H28 118.2 . .
C13 C12 H28 118.2 . .
C12 C13 C9 118.3(5) . .
C12 C13 H29 120.8 . .
C9 C13 H29 120.8 . .
O4 C14 O3 124.8(4) . .
O4 C14 C6 122.8(4) . .
O3 C14 C6 112.4(4) . .
O6 C15 O7 124.9(3) . .
O6 C15 C16 117.4(3) . .
O7 C15 C16 117.7(3) . .
C17 C16 C21 119.4(3) . .
C17 C16 C15 119.3(3) . .
C21 C16 C15 121.3(3) . .
C18 C17 C16 120.7(3) . .
C18 C17 H8 119.7 . .
C16 C17 H8 119.7 . .
C17 C18 C19 120.6(3) . .
C17 C18 N3 117.0(3) . .
C19 C18 N3 122.2(3) . .
C18 C19 C20 119.2(3) . .
C18 C19 H1 120.4 . .
C20 C19 H1 120.4 . .
C21 C20 C19 120.3(3) . .
C21 C20 C28 119.3(3) . .
C19 C20 C28 120.2(3) . .
C20 C21 C16 119.7(3) . .
C20 C21 H5 120.2 . .
C16 C21 H5 120.2 . .
O10 C22 N3 122.7(4) . .
O10 C22 C23 121.9(4) . .
N3 C22 C23 115.3(4) . .
C27 C23 C24 118.3(4) . .
C27 C23 C22 117.8(4) . .
C24 C23 C22 123.8(4) . .
C25 C24 C23 118.0(4) . .
C25 C24 H2 121.0 . .
C23 C24 H2 121.0 . .
N4 C25 C24 123.9(4) . .
N4 C25 H14 118.1 . .
C24 C25 H14 118.1 . .
N4 C26 C27 123.2(4) . .
N4 C26 H13 118.4 . .
C27 C26 H13 118.4 . .
C26 C27 C23 119.1(4) . .
C26 C27 H12 120.5 . .
C23 C27 H12 120.5 . .
O8 C28 O9 121.8(4) . .
O8 C28 C20 120.0(3) . .
O9 C28 C20 118.2(3) . .
C8 N1 C4 125.8(3) . .
C8 N1 H2A 105.5 . .
C4 N1 H2A 105.3 . .
C11 N2 C12 118.1(4) . .
C22 N3 C18 125.0(3) . .
C22 N3 H3A 117.5 . .
C18 N3 H3A 117.5 . .
C26 N4 C25 117.5(4) . .
C1 O1 Pr1 131.8(2) . 2_676
C1 O2 Pr1 149.8(2) . .
C14 O3 H3 109.5 . .
C15 O6 Pr1 139.2(2) . .
C15 O7 Pr1 147.4(2) . 2_776
C28 O8 Pr1 159.1(3) . 1_645
C28 O9 Pr1 106.2(2) . 2_766
Pr1 O1W H1WB 101.2 . .
Pr1 O1W H1WA 112.5 . .
H1WB O1W H1WA 101.8 . .
Pr1 O2W H2WB 113.3 . .
Pr1 O2W H2WA 113.3 . .
H2WB O2W H2WA 110.7 . .
H3WA O3W H3WB 120.4 . .

loop_
_geom_bond_atom_site_label_1
_geom_bond_atom_site_label_2
_geom_bond_distance
_geom_bond_site_symmetry_2
Pr1 O6 2.440(2) .
Pr1 O8 2.446(3) 1_465
Pr1 O1 2.446(3) 2_676
Pr1 O7 2.450(2) 2_776
Pr1 O2 2.478(2) .
Pr1 O9 2.531(3) 2_766
Pr1 O1W 2.552(3) .
Pr1 O2W 2.554(3) .
C1 O1 1.247(5) .
C1 O2 1.252(4) .
C1 C2 1.516(5) .
C2 C7 1.383(5) .
C2 C3 1.385(5) .
C3 C4 1.391(5) .
C3 H23 0.9300 .
C4 C5 1.383(5) .
C4 N1 1.421(5) .
C5 C6 1.376(5) .
C5 H21 0.9300 .
C6 C7 1.385(5) .
C6 C14 1.504(5) .
C7 H18 0.9300 .
C8 O5 1.224(5) .
C8 N1 1.343(5) .
C8 C9 1.494(5) .
C9 C10 1.386(6) .
C9 C13 1.387(6) .
C10 C11 1.386(6) .
C10 H26 0.9300 .
C11 N2 1.313(7) .
C11 H27 0.9300 .
C12 N2 1.319(7) .
C12 C13 1.380(7) .
C12 H28 0.9300 .
C13 H29 0.9300 .
C14 O4 1.202(5) .
C14 O3 1.293(5) .
C15 O6 1.252(4) .
C15 O7 1.254(4) .
C15 C16 1.498(5) .
C16 C17 1.383(5) .
C16 C21 1.395(5) .
C17 C18 1.376(5) .
C17 H8 0.9300 .
C18 C19 1.380(5) .
C18 N3 1.431(4) .
C19 C20 1.394(5) .
C19 H1 0.9300 .
C20 C21 1.389(5) .
C20 C28 1.497(5) .
C21 H5 0.9300 .
C22 O10 1.218(5) .
C22 N3 1.326(5) .
C22 C23 1.509(5) .
C23 C27 1.381(6) .
C23 C24 1.386(6) .
C24 C25 1.375(6) .
C24 H2 0.9300 .
C25 N4 1.326(6) .
C25 H14 0.9300 .
C26 N4 1.323(6) .
C26 C27 1.370(6) .
C26 H13 0.9300 .
C27 H12 0.9300 .
C28 O8 1.246(5) .
C28 O9 1.250(5) .
N1 H2A 0.8998 .
N3 H3A 0.8600 .
O1 Pr1 2.446(3) 2_676
O3 H3 0.8200 .
O7 Pr1 2.450(2) 2_776
O8 Pr1 2.446(3) 1_645
O9 Pr1 2.531(3) 2_766
O1W H1WB 0.8499 .
O1W H1WA 0.8499 .
O2W H2WB 0.8500 .
O2W H2WA 0.8499 .
O3W H3WA 0.8499 .
O3W H3WB 0.8500 .

loop_
_geom_torsion_atom_site_label_1
_geom_torsion_atom_site_label_2
_geom_torsion_atom_site_label_3
_geom_torsion_atom_site_label_4
_geom_torsion
_geom_torsion_site_symmetry_1
_geom_torsion_site_symmetry_4
O1 C1 C2 C7 155.7(4) . .
O2 C1 C2 C7 -21.1(5) . .
O1 C1 C2 C3 -20.2(5) . .
O2 C1 C2 C3 163.0(4) . .
C7 C2 C3 C4 0.0(6) . .
C1 C2 C3 C4 175.9(4) . .
C2 C3 C4 C5 -6.0(6) . .
C2 C3 C4 N1 177.1(4) . .
C3 C4 C5 C6 6.2(6) . .
N1 C4 C5 C6 -176.7(4) . .
C4 C5 C6 C7 -0.3(6) . .
C4 C5 C6 C14 -177.5(4) . .
C3 C2 C7 C6 5.9(6) . .
C1 C2 C7 C6 -170.1(4) . .
C5 C6 C7 C2 -5.8(6) . .
C14 C6 C7 C2 171.5(4) . .
O5 C8 C9 C10 29.1(7) . .
N1 C8 C9 C10 -152.7(4) . .
O5 C8 C9 C13 -147.1(5) . .
N1 C8 C9 C13 31.2(7) . .
C13 C9 C10 C11 -0.6(7) . .
C8 C9 C10 C11 -177.0(5) . .
C9 C10 C11 N2 0.8(8) . .
N2 C12 C13 C9 0.2(8) . .
C10 C9 C13 C12 0.1(7) . .
C8 C9 C13 C12 176.3(5) . .
C5 C6 C14 O4 18.4(7) . .
C7 C6 C14 O4 -158.9(4) . .
C5 C6 C14 O3 -162.4(5) . .
C7 C6 C14 O3 20.3(6) . .
O6 C15 C16 C17 -166.4(3) . .
O7 C15 C16 C17 11.7(5) . .
O6 C15 C16 C21 15.4(5) . .
O7 C15 C16 C21 -166.5(3) . .
C21 C16 C17 C18 -2.2(5) . .
C15 C16 C17 C18 179.6(3) . .
C16 C17 C18 C19 2.8(6) . .
C16 C17 C18 N3 179.1(3) . .
C17 C18 C19 C20 -0.5(5) . .
N3 C18 C19 C20 -176.6(3) . .
C18 C19 C20 C21 -2.5(5) . .
C18 C19 C20 C28 172.9(3) . .
C19 C20 C21 C16 3.1(5) . .
C28 C20 C21 C16 -172.3(3) . .
C17 C16 C21 C20 -0.8(5) . .
C15 C16 C21 C20 177.4(3) . .
O10 C22 C23 C27 -13.1(7) . .
N3 C22 C23 C27 164.2(4) . .
O10 C22 C23 C24 170.5(5) . .
N3 C22 C23 C24 -12.3(6) . .
C27 C23 C24 C25 -1.7(7) . .
C22 C23 C24 C25 174.8(4) . .
C23 C24 C25 N4 0.7(8) . .
N4 C26 C27 C23 0.4(7) . .
C24 C23 C27 C26 1.2(7) . .
C22 C23 C27 C26 -175.5(4) . .
C21 C20 C28 O8 177.6(4) . .
C19 C20 C28 O8 2.1(5) . .
C21 C20 C28 O9 -0.4(5) . .
C19 C20 C28 O9 -175.8(4) . .
O5 C8 N1 C4 11.6(7) . .
C9 C8 N1 C4 -166.6(4) . .
C5 C4 N1 C8 148.2(4) . .
C3 C4 N1 C8 -34.8(6) . .
C10 C11 N2 C12 -0.5(8) . .
C13 C12 N2 C11 0.0(8) . .
O10 C22 N3 C18 6.1(7) . .
C23 C22 N3 C18 -171.1(4) . .
C17 C18 N3 C22 123.6(4) . .
C19 C18 N3 C22 -60.2(6) . .
C27 C26 N4 C25 -1.4(7) . .
C24 C25 N4 C26 0.8(8) . .
O2 C1 O1 Pr1 7.0(6) . 2_676
C2 C1 O1 Pr1 -169.5(2) . 2_676
O1 C1 O2 Pr1 4.5(8) . .
C2 C1 O2 Pr1 -179.0(3) . .
O6 Pr1 O2 C1 134.7(5) . .
O8 Pr1 O2 C1 -55.1(5) 1_465 .
O1 Pr1 O2 C1 -13.0(5) 2_676 .
O7 Pr1 O2 C1 -156.6(5) 2_776 .
O9 Pr1 O2 C1 62.0(5) 2_766 .
O1W Pr1 O2 C1 127.4(5) . .
O2W Pr1 O2 C1 -114.2(5) . .
O7 C15 O6 Pr1 7.2(6) . .
C16 C15 O6 Pr1 -174.8(2) . .
O8 Pr1 O6 C15 -70.1(4) 1_465 .
O1 Pr1 O6 C15 -112.6(4) 2_676 .
O7 Pr1 O6 C15 25.0(4) 2_776 .
O2 Pr1 O6 C15 90.8(4) . .
O9 Pr1 O6 C15 174.4(4) 2_766 .
O1W Pr1 O6 C15 98.3(4) . .
O2W Pr1 O6 C15 -42.4(3) . .
O6 C15 O7 Pr1 -112.8(4) . 2_776
C16 C15 O7 Pr1 69.3(5) . 2_776
O9 C28 O8 Pr1 85.7(8) . 1_645
C20 C28 O8 Pr1 -92.2(8) . 1_645
O8 C28 O9 Pr1 20.5(5) . 2_766
C20 C28 O9 Pr1 -161.6(3) . 2_766
